data_2014628
loop_
_publ_author_name
'Dale, Sophie H.'
'Elsegood, Mark R. J.'
'Gilby, Liam M.'
'Holmes, Kathryn E.'
'Kelly, Paul F.'

_publ_section_title
;
 Bis[(diphenylsulfimido)triphenylphosphonium]
 di-\m-bromo-bis[dibromopalladate(II)]
;
_journal_issue 1
_journal_name_full 'Acta Crystallographica Section C'
_journal_page_first m40
_journal_page_last m42
_journal_paper_doi 10.1107/S0108270104029464
_journal_volume 61
_journal_year 2005
_chemical_formula_iupac '(C30 H25 N P S)2 [Pd2 Br6]'
_chemical_formula_moiety '2C30 H25 N P S +, Pd2 Br6 2-'
_chemical_formula_sum 'C60 H50 Br6 N2 P2 Pd2 S2'
_chemical_formula_weight 1617.34
_chemical_name_systematic
;
 ?
;
_space_group_IT_number 9
_symmetry_cell_setting monoclinic
_symmetry_space_group_name_Hall 'C -2yc'
_symmetry_space_group_name_H-M 'C 1 c 1'
_atom_sites_solution_hydrogens geom
_atom_sites_solution_primary direct
_atom_sites_solution_secondary difmap
_audit_creation_method SHELXL97
_cell_angle_alpha 90.00
_cell_angle_beta 97.318(2)
_cell_angle_gamma 90.00
_cell_formula_units_Z 4
_cell_length_a 12.8250(13)
_cell_length_b 16.2000(16)
_cell_length_c 28.721(3)
_cell_measurement_reflns_used 12077
_cell_measurement_temperature 150(2)
_cell_measurement_theta_max 28.47
_cell_measurement_theta_min 2.22
_cell_volume 5918.6(10)
_computing_cell_refinement 'SAINT (Bruker, 2001)'
_computing_data_collection 'SMART (Bruker, 2001)'
_computing_data_reduction SAINT
_computing_molecular_graphics SHELXTL
_computing_publication_material 'SHELXTL and local programs'
_computing_structure_refinement SHELXTL
_computing_structure_solution 'SHELXTL (Sheldrick, 2000)'
_diffrn_ambient_temperature 150(2)
_diffrn_measured_fraction_theta_full 0.988
_diffrn_measured_fraction_theta_max 0.988
_diffrn_measurement_device_type 'Bruker SMART 1000 CCD diffractometer'
_diffrn_measurement_method '\w rotation with narrow frames'
_diffrn_radiation_monochromator graphite
_diffrn_radiation_source 'sealed tube'
_diffrn_radiation_type MoK\a
_diffrn_radiation_wavelength 0.71073
_diffrn_reflns_av_R_equivalents 0.032
_diffrn_reflns_av_sigmaI/netI 0.066
_diffrn_reflns_limit_h_max 16
_diffrn_reflns_limit_h_min -16
_diffrn_reflns_limit_k_max 21
_diffrn_reflns_limit_k_min -21
_diffrn_reflns_limit_l_max 36
_diffrn_reflns_limit_l_min -37
_diffrn_reflns_number 24282
_diffrn_reflns_theta_full 27.50
_diffrn_reflns_theta_max 27.5
_diffrn_reflns_theta_min 2.04
_diffrn_standards_decay_% 0
_diffrn_standards_number 0
_exptl_absorpt_coefficient_mu 4.823
_exptl_absorpt_correction_T_max 0.168
_exptl_absorpt_correction_T_min 0.104
_exptl_absorpt_correction_type multi-scan
_exptl_absorpt_process_details '(SADABS; Sheldrick, 2003)'
_exptl_crystal_colour 'dark orange'
_exptl_crystal_density_diffrn 1.815
_exptl_crystal_density_method 'not measured'
_exptl_crystal_description block
_exptl_crystal_F_000 3152
_exptl_crystal_size_max 0.59
_exptl_crystal_size_mid 0.40
_exptl_crystal_size_min 0.37
_refine_diff_density_max 1.29
_refine_diff_density_min -0.90
_refine_ls_abs_structure_details 'Flack (1983), 5943 Friedel pairs'
_refine_ls_abs_structure_Flack 0.065(6)
_refine_ls_extinction_method none
_refine_ls_goodness_of_fit_ref 1.01
_refine_ls_hydrogen_treatment constr
_refine_ls_matrix_type full
_refine_ls_number_parameters 732
_refine_ls_number_reflns 12639
_refine_ls_number_restraints 519
_refine_ls_restrained_S_all 0.99
_refine_ls_R_factor_all 0.0461
_refine_ls_R_factor_gt 0.0356
_refine_ls_shift/su_max 0.001
_refine_ls_shift/su_mean 0.000
_refine_ls_structure_factor_coef Fsqd
_refine_ls_weighting_details 'calc w=1/[\s^2^(Fo^2^)+(0.029P)^2^] where P=(Fo^2^+2Fc^2^)/3'
_refine_ls_weighting_scheme calc
_refine_ls_wR_factor_gt 0.0781
_refine_ls_wR_factor_ref 0.0815
_reflns_number_gt 11006
_reflns_number_total 12979
_reflns_threshold_expression I>2\s(I)
_cod_data_source_file bm1597.cif
_cod_data_source_block I
_cod_depositor_comments
;
The following automatic conversions were performed:
'_geom_bond_publ_flag' value 'Y' changed to 'y' according to
'/home/saulius/struct/CIF-dictionaries/cif_core.dic' dictionary named
'cif_core.dic' version 2.4.1 from 2010-06-29 (26 times).

Automatic conversion script
Id: cif_fix_enum 1527 2010-12-29 10:47:43Z saulius 

The following automatic conversions were performed:

'_geom_bond_publ_flag' value 'Y' changed to 'y' according to
/home/saulius/struct/CIF-dictionaries/cif_core.dic dictionary named
'cif_core.dic' version 2.4.1 from 2010-06-29 (26
times).

'_geom_angle_publ_flag' value 'Y' changed to 'y' according
to /home/saulius/struct/CIF-dictionaries/cif_core.dic dictionary
named 'cif_core.dic' version 2.4.1 from 2010-06-29 (3 times).

Automatic conversion script
Id: cif_fix_values 1715 2011-07-08 13:25:40Z adriana 
;
_cod_original_cell_volume 5918.7(10)
_cod_original_sg_symbol_H-M 'C c'
_cod_database_code 2014628
_cod_database_fobs_code 2014628

loop_
_symmetry_equiv_pos_as_xyz
'x, y, z'
'x, -y, z+1/2'
'x+1/2, y+1/2, z'
'x+1/2, -y+1/2, z+1/2'

loop_
_atom_site_label
_atom_site_fract_x
_atom_site_fract_y
_atom_site_fract_z
_atom_site_U_iso_or_equiv
_atom_site_adp_type
_atom_site_calc_flag
_atom_site_refinement_flags
_atom_site_occupancy
_atom_site_disorder_assembly
_atom_site_disorder_group
_atom_site_type_symbol
Pd1 1.00239(4) 0.64390(2) 0.433146(18) 0.02103(9) Uani d . 1 . . Pd
Pd2 1.03280(4) 0.61411(2) 0.311737(18) 0.01992(9) Uani d . 1 . . Pd
Br1 0.88771(5) 0.58759(4) 0.48539(2) 0.03321(14) Uani d . 1 . . Br
Br2 1.09863(5) 0.72090(4) 0.49632(2) 0.03064(14) Uani d . 1 . . Br
Br3 0.90823(5) 0.57186(3) 0.36521(2) 0.02934(14) Uani d . 1 . . Br
Br4 1.11786(5) 0.69452(4) 0.37800(2) 0.03075(14) Uani d . 1 . . Br
Br5 0.94835(5) 0.52626(3) 0.25007(2) 0.02818(13) Uani d . 1 . . Br
Br6 1.15656(5) 0.66590(4) 0.26231(2) 0.02809(13) Uani d . 1 . . Br
S1 0.68188(10) 0.80902(7) 0.23301(5) 0.0185(3) Uani d . 1 . . S
P1 0.53982(10) 0.68618(8) 0.24768(5) 0.0172(3) Uani d . 1 . . P
N1 0.6597(3) 0.7177(3) 0.25220(15) 0.0219(10) Uani d . 1 . . N
C1 0.7563(3) 0.8581(2) 0.28172(16) 0.0198(11) Uani d D 1 . . C
C2 0.7344(3) 0.9409(2) 0.28784(16) 0.0213(11) Uani d D 1 . . C
H2 0.6830 0.9686 0.2667 0.026 Uiso calc R 1 . . H
C3 0.7893(4) 0.9827(3) 0.32564(17) 0.0274(13) Uani d D 1 . . C
H3 0.7744 1.0392 0.3308 0.033 Uiso calc R 1 . . H
C4 0.8654(4) 0.9421(2) 0.35563(18) 0.0277(12) Uani d D 1 . . C
H4 0.9039 0.9714 0.3809 0.033 Uiso calc R 1 . . H
C5 0.8861(4) 0.8593(3) 0.34924(17) 0.0280(12) Uani d D 1 . . C
H5 0.9388 0.8320 0.3699 0.034 Uiso calc R 1 . . H
C6 0.8297(4) 0.8160(3) 0.31252(16) 0.0233(11) Uani d D 1 . . C
H6 0.8412 0.7587 0.3086 0.028 Uiso calc R 1 . . H
C7 0.7767(4) 0.7900(3) 0.19333(19) 0.0218(11) Uani d . 1 . . C
C8 0.7604(5) 0.8310(4) 0.1512(2) 0.0317(13) Uani d . 1 . . C
H8 0.7045 0.8696 0.1451 0.038 Uiso calc R 1 . . H
C9 0.8266(5) 0.8154(4) 0.1179(2) 0.0377(15) Uani d . 1 . . C
H9 0.8162 0.8429 0.0885 0.045 Uiso calc R 1 . . H
C10 0.9085(5) 0.7591(4) 0.1275(2) 0.0348(14) Uani d . 1 . . C
H10 0.9550 0.7487 0.1049 0.042 Uiso calc R 1 . . H
C11 0.9217(5) 0.7181(4) 0.1705(2) 0.0323(14) Uani d . 1 . . C
H11 0.9777 0.6797 0.1773 0.039 Uiso calc R 1 . . H
C12 0.8556(4) 0.7323(3) 0.2028(2) 0.0257(12) Uani d . 1 . . C
H12 0.8634 0.7028 0.2317 0.031 Uiso calc R 1 . . H
C13 0.4656(4) 0.7188(3) 0.19303(19) 0.0232(12) Uani d . 1 . . C
C14 0.3691(5) 0.7560(4) 0.1902(2) 0.0305(14) Uani d . 1 . . C
H14 0.3335 0.7581 0.2173 0.037 Uiso calc R 1 . . H
C15 0.3213(6) 0.7913(4) 0.1476(3) 0.0452(17) Uani d . 1 . . C
H15 0.2541 0.8166 0.1456 0.054 Uiso calc R 1 . . H
C16 0.3751(6) 0.7877(4) 0.1093(2) 0.0475(19) Uani d . 1 . . C
H16 0.3452 0.8125 0.0807 0.057 Uiso calc R 1 . . H
C17 0.4702(6) 0.7496(4) 0.1112(2) 0.0471(18) Uani d . 1 . . C
H17 0.5049 0.7472 0.0839 0.057 Uiso calc R 1 . . H
C18 0.5164(5) 0.7146(4) 0.1522(2) 0.0333(14) Uani d . 1 . . C
H18 0.5824 0.6875 0.1532 0.040 Uiso calc R 1 . . H
C19 0.5508(4) 0.5763(3) 0.25074(18) 0.0204(11) Uani d . 1 . . C
C20 0.6478(5) 0.5399(3) 0.2658(2) 0.0273(13) Uani d . 1 . . C
H20 0.7076 0.5734 0.2751 0.033 Uiso calc R 1 . . H
C21 0.6565(5) 0.4541(3) 0.2670(2) 0.0323(14) Uani d . 1 . . C
H21 0.7226 0.4292 0.2770 0.039 Uiso calc R 1 . . H
C22 0.5698(5) 0.4052(4) 0.2539(2) 0.0370(15) Uani d . 1 . . C
H22 0.5755 0.3467 0.2553 0.044 Uiso calc R 1 . . H
C23 0.4754(5) 0.4420(4) 0.2387(2) 0.0412(17) Uani d . 1 . . C
H23 0.4162 0.4082 0.2288 0.049 Uiso calc R 1 . . H
C24 0.4637(5) 0.5266(3) 0.2375(2) 0.0306(14) Uani d . 1 . . C
H24 0.3969 0.5506 0.2277 0.037 Uiso calc R 1 . . H
C25 0.4716(4) 0.7232(3) 0.29402(18) 0.0193(11) Uani d . 1 . . C
C26 0.4557(4) 0.8084(3) 0.2977(2) 0.0239(12) Uani d . 1 . . C
H26 0.4767 0.8444 0.2746 0.029 Uiso calc R 1 . . H
C27 0.4102(4) 0.8402(4) 0.3344(2) 0.0288(13) Uani d . 1 . . C
H27 0.4017 0.8982 0.3369 0.035 Uiso calc R 1 . . H
C28 0.3767(4) 0.7887(4) 0.3676(2) 0.0295(13) Uani d . 1 . . C
H28 0.3434 0.8110 0.3925 0.035 Uiso calc R 1 . . H
C29 0.3917(4) 0.7038(4) 0.3646(2) 0.0283(13) Uani d . 1 . . C
H29 0.3693 0.6681 0.3876 0.034 Uiso calc R 1 . . H
C30 0.4398(4) 0.6716(3) 0.32778(19) 0.0221(11) Uani d . 1 . . C
H30 0.4508 0.6138 0.3258 0.027 Uiso calc R 1 . . H
P2 0.49777(10) 0.56828(8) 0.51370(5) 0.0202(3) Uani d . 1 . . P
S2 0.35427(11) 0.44673(8) 0.53211(5) 0.0179(4) Uani d PU 0.885(3) A 1 S
N2 0.3774(4) 0.5403(3) 0.51683(18) 0.0206(10) Uani d PU 0.885(3) A 1 N
C31 0.2813(4) 0.4004(3) 0.48158(18) 0.0209(11) Uani d PDU 0.885(3) A 1 C
C32 0.2077(5) 0.4452(3) 0.4524(2) 0.0249(12) Uani d PDU 0.885(3) A 1 C
H32 0.1963 0.5020 0.4581 0.030 Uiso calc PR 0.885(3) A 1 H
C33 0.1506(5) 0.4049(3) 0.4145(2) 0.0273(12) Uani d PDU 0.885(3) A 1 C
H33 0.0999 0.4343 0.3938 0.033 Uiso calc PR 0.885(3) A 1 H
C34 0.1682(5) 0.3221(3) 0.4070(2) 0.0275(13) Uani d PDU 0.885(3) A 1 C
H34 0.1284 0.2947 0.3814 0.033 Uiso calc PR 0.885(3) A 1 H
C35 0.2430(5) 0.2783(3) 0.4361(2) 0.0272(12) Uani d PDU 0.885(3) A 1 C
H35 0.2544 0.2215 0.4304 0.033 Uiso calc PR 0.885(3) A 1 H
C36 0.3013(4) 0.3177(3) 0.47400(19) 0.0226(11) Uani d PDU 0.885(3) A 1 C
H36 0.3534 0.2886 0.4941 0.027 Uiso calc PR 0.885(3) A 1 H
C37 0.2554(4) 0.4619(3) 0.57022(17) 0.0202(10) Uani d PDU 0.885(3) A 1 C
C38 0.2680(4) 0.4173(4) 0.61164(19) 0.0252(11) Uani d PDU 0.885(3) A 1 C
H38 0.3275 0.3827 0.6193 0.030 Uiso calc PR 0.885(3) A 1 H
C39 0.1916(4) 0.4241(4) 0.64185(19) 0.0296(12) Uani d PDU 0.885(3) A 1 C
H39 0.1990 0.3945 0.6706 0.036 Uiso calc PR 0.885(3) A 1 H
C40 0.1047(4) 0.4741(4) 0.6298(2) 0.0272(12) Uani d PDU 0.885(3) A 1 C
H40 0.0521 0.4775 0.6502 0.033 Uiso calc PR 0.885(3) A 1 H
C41 0.0936(4) 0.5193(4) 0.5885(2) 0.0256(11) Uani d PDU 0.885(3) A 1 C
H41 0.0340 0.5538 0.5808 0.031 Uiso calc PR 0.885(3) A 1 H
C42 0.1703(5) 0.5139(3) 0.55836(17) 0.0215(11) Uani d PDU 0.885(3) A 1 C
H42 0.1644 0.5452 0.5302 0.026 Uiso calc PR 0.885(3) A 1 H
S2X 0.2903(8) 0.5220(6) 0.5170(4) 0.019(2) Uani d PU 0.115(3) A 2 S
N2X 0.414(3) 0.506(2) 0.5342(14) 0.018(3) Uani d PU 0.115(3) A 2 N
C31X 0.246(3) 0.431(2) 0.4787(13) 0.023(2) Uiso d PDU 0.115(3) A 2 C
C32X 0.172(3) 0.4482(17) 0.4407(16) 0.026(2) Uiso d PDU 0.115(3) A 2 C
H32X 0.1460 0.5028 0.4353 0.031 Uiso calc PR 0.115(3) A 2 H
C33X 0.135(3) 0.384(2) 0.4108(16) 0.027(2) Uiso d PDU 0.115(3) A 2 C
H33X 0.0773 0.3926 0.3871 0.032 Uiso calc PR 0.115(3) A 2 H
C34X 0.183(4) 0.307(2) 0.4157(17) 0.0268(17) Uiso d PDU 0.115(3) A 2 C
H34X 0.1591 0.2640 0.3947 0.032 Uiso calc PR 0.115(3) A 2 H
C35X 0.265(4) 0.2930(19) 0.4509(17) 0.025(2) Uiso d PDU 0.115(3) A 2 C
H35X 0.2999 0.2410 0.4530 0.030 Uiso calc PR 0.115(3) A 2 H
C36X 0.297(3) 0.355(3) 0.4832(13) 0.023(2) Uiso d PDU 0.115(3) A 2 C
H36X 0.3528 0.3456 0.5078 0.027 Uiso calc PR 0.115(3) A 2 H
C37X 0.224(3) 0.501(3) 0.5665(12) 0.0230(13) Uiso d PDU 0.115(3) A 2 C
C38X 0.276(2) 0.450(3) 0.6007(15) 0.0232(19) Uiso d PDU 0.115(3) A 2 C
H38X 0.3430 0.4276 0.5973 0.028 Uiso calc PR 0.115(3) A 2 H
C39X 0.227(3) 0.432(3) 0.6403(13) 0.027(2) Uiso d PDU 0.115(3) A 2 C
H39X 0.2646 0.4033 0.6661 0.032 Uiso calc PR 0.115(3) A 2 H
C40X 0.124(3) 0.456(3) 0.6416(13) 0.028(2) Uiso d PDU 0.115(3) A 2 C
H40X 0.0872 0.4363 0.6662 0.033 Uiso calc PR 0.115(3) A 2 H
C41X 0.073(2) 0.507(3) 0.6074(15) 0.0230(13) Uiso d PDU 0.115(3) A 2 C
H41X 0.0069 0.5302 0.6112 0.028 Uiso calc PR 0.115(3) A 2 H
C42X 0.121(3) 0.525(3) 0.5675(13) 0.0230(13) Uiso d PDU 0.115(3) A 2 C
H42X 0.0828 0.5529 0.5416 0.028 Uiso calc PR 0.115(3) A 2 H
C43 0.4862(4) 0.6792(3) 0.51151(19) 0.0226(12) Uani d . 1 A . C
C44 0.3890(4) 0.7146(3) 0.49680(19) 0.0242(12) Uani d . 1 . . C
H44 0.3298 0.6807 0.4870 0.029 Uiso calc R 1 A . H
C45 0.3789(5) 0.7996(3) 0.4966(2) 0.0306(13) Uani d . 1 A . C
H45 0.3124 0.8243 0.4871 0.037 Uiso calc R 1 . . H
C46 0.4656(5) 0.8487(3) 0.5102(2) 0.0354(15) Uani d . 1 . . C
H46 0.4589 0.9071 0.5095 0.042 Uiso calc R 1 A . H
C47 0.5625(5) 0.8128(4) 0.5248(2) 0.0391(16) Uani d . 1 A . C
H47 0.6219 0.8467 0.5342 0.047 Uiso calc R 1 . . H
C48 0.5729(5) 0.7282(4) 0.5258(2) 0.0328(14) Uani d . 1 . . C
H48 0.6390 0.7037 0.5363 0.039 Uiso calc R 1 A . H
C49 0.5916(4) 0.5367(3) 0.56226(18) 0.0211(12) Uani d . 1 A . C
C50 0.6936(5) 0.5119(4) 0.5565(2) 0.0319(14) Uani d . 1 . . C
H50 0.7157 0.5128 0.5262 0.038 Uiso calc R 1 A . H
C51 0.7624(5) 0.4862(4) 0.5946(2) 0.0465(17) Uani d . 1 A . C
H51 0.8318 0.4700 0.5905 0.056 Uiso calc R 1 . . H
C52 0.7305(6) 0.4841(4) 0.6385(2) 0.0489(19) Uani d . 1 . . C
H52 0.7778 0.4663 0.6648 0.059 Uiso calc R 1 A . H
C53 0.6307(6) 0.5078(4) 0.6444(2) 0.0445(17) Uani d . 1 A . C
H53 0.6086 0.5053 0.6747 0.053 Uiso calc R 1 . . H
C54 0.5619(5) 0.5350(4) 0.6068(2) 0.0347(14) Uani d . 1 . . C
H54 0.4935 0.5529 0.6116 0.042 Uiso calc R 1 A . H
C55 0.5522(4) 0.5324(3) 0.46318(18) 0.0193(11) Uani d . 1 A . C
C56 0.5860(4) 0.5853(3) 0.4305(2) 0.0244(12) Uani d . 1 . . C
H56 0.5753 0.6431 0.4330 0.029 Uiso calc R 1 A . H
C57 0.6358(4) 0.5541(4) 0.39409(19) 0.0264(12) Uani d . 1 A . C
H57 0.6582 0.5905 0.3714 0.032 Uiso calc R 1 . . H
C58 0.6526(4) 0.4711(4) 0.3908(2) 0.0290(13) Uani d . 1 . . C
H58 0.6877 0.4504 0.3661 0.035 Uiso calc R 1 A . H
C59 0.6193(4) 0.4171(4) 0.4229(2) 0.0282(13) Uani d . 1 A . C
H59 0.6314 0.3596 0.4203 0.034 Uiso calc R 1 . . H
C60 0.5685(4) 0.4469(3) 0.45877(19) 0.0237(12) Uani d . 1 . . C
H60 0.5444 0.4097 0.4806 0.028 Uiso calc R 1 A . H

loop_
_atom_site_aniso_label
_atom_site_aniso_U_11
_atom_site_aniso_U_22
_atom_site_aniso_U_33
_atom_site_aniso_U_12
_atom_site_aniso_U_13
_atom_site_aniso_U_23
Pd1 0.01828(19) 0.01824(19) 0.0275(2) 0.00010(16) 0.00634(16) -0.00068(16)
Pd2 0.01965(19) 0.01595(19) 0.0247(2) 0.00061(15) 0.00510(16) -0.00115(16)
Br1 0.0308(3) 0.0386(3) 0.0307(3) -0.0066(3) 0.0059(3) 0.0097(3)
Br2 0.0306(3) 0.0325(3) 0.0283(3) -0.0041(3) 0.0018(3) -0.0011(3)
Br3 0.0262(3) 0.0292(3) 0.0347(3) -0.0097(2) 0.0120(2) -0.0092(3)
Br4 0.0299(3) 0.0310(3) 0.0343(3) -0.0117(2) 0.0159(3) -0.0126(2)
Br5 0.0302(3) 0.0251(3) 0.0277(3) -0.0026(2) -0.0024(2) 0.0005(2)
Br6 0.0301(3) 0.0293(3) 0.0258(3) -0.0025(2) 0.0074(2) 0.0030(2)
S1 0.0165(6) 0.0151(6) 0.0236(7) -0.0025(5) 0.0017(5) 0.0017(5)
P1 0.0181(6) 0.0155(6) 0.0178(7) -0.0041(5) 0.0018(5) 0.0016(5)
N1 0.024(2) 0.016(2) 0.026(3) -0.0037(18) 0.0007(19) 0.0031(18)
C1 0.013(2) 0.023(3) 0.024(3) -0.005(2) 0.007(2) 0.002(2)
C2 0.018(2) 0.018(3) 0.029(3) -0.004(2) 0.005(2) -0.001(2)
C3 0.028(3) 0.021(3) 0.036(4) -0.009(2) 0.014(3) -0.005(2)
C4 0.026(3) 0.029(3) 0.027(3) -0.004(2) 0.000(2) -0.006(2)
C5 0.025(3) 0.032(3) 0.025(3) 0.001(2) -0.003(2) 0.000(2)
C6 0.026(3) 0.020(3) 0.023(3) 0.002(2) 0.001(2) 0.001(2)
C7 0.020(3) 0.015(2) 0.029(3) -0.003(2) -0.003(2) -0.001(2)
C8 0.037(3) 0.025(3) 0.033(4) 0.007(3) 0.004(3) 0.008(2)
C9 0.047(4) 0.042(4) 0.026(3) 0.006(3) 0.014(3) 0.018(3)
C10 0.043(4) 0.033(3) 0.032(4) 0.001(3) 0.016(3) 0.004(3)
C11 0.033(3) 0.035(3) 0.028(3) 0.008(3) 0.001(3) 0.002(3)
C12 0.030(3) 0.027(3) 0.020(3) 0.008(2) 0.002(2) 0.005(2)
C13 0.022(3) 0.024(3) 0.022(3) -0.012(2) -0.001(2) 0.000(2)
C14 0.036(3) 0.028(3) 0.026(3) -0.007(3) -0.002(3) 0.002(2)
C15 0.048(4) 0.039(4) 0.044(4) 0.003(3) -0.012(3) 0.005(3)
C16 0.072(5) 0.040(4) 0.026(4) -0.010(4) -0.013(4) 0.018(3)
C17 0.069(5) 0.054(4) 0.018(4) -0.028(4) 0.004(3) 0.001(3)
C18 0.036(3) 0.045(4) 0.018(3) -0.012(3) -0.001(3) -0.005(3)
C19 0.028(3) 0.015(2) 0.018(3) -0.005(2) 0.003(2) -0.002(2)
C20 0.039(3) 0.022(3) 0.020(3) -0.002(2) 0.002(2) -0.001(2)
C21 0.043(4) 0.028(3) 0.025(3) 0.006(3) 0.003(3) -0.003(2)
C22 0.051(4) 0.021(3) 0.044(4) 0.001(3) 0.024(3) 0.001(3)
C23 0.043(4) 0.027(3) 0.058(5) -0.020(3) 0.022(3) -0.007(3)
C24 0.024(3) 0.025(3) 0.047(4) -0.007(2) 0.019(3) -0.001(3)
C25 0.018(2) 0.022(3) 0.017(3) 0.001(2) -0.003(2) -0.001(2)
C26 0.028(3) 0.019(3) 0.024(3) 0.000(2) 0.001(2) 0.003(2)
C27 0.028(3) 0.025(3) 0.031(3) 0.002(2) -0.005(3) -0.003(2)
C28 0.023(3) 0.039(3) 0.025(3) 0.006(2) 0.002(2) -0.009(3)
C29 0.018(3) 0.044(3) 0.024(3) -0.004(3) 0.008(2) 0.005(3)
C30 0.021(3) 0.025(3) 0.021(3) -0.002(2) 0.001(2) 0.003(2)
P2 0.0189(7) 0.0214(7) 0.0213(8) -0.0077(5) 0.0062(5) -0.0052(5)
S2 0.0174(7) 0.0141(7) 0.0222(8) -0.0030(5) 0.0018(6) 0.0017(5)
N2 0.021(2) 0.016(2) 0.025(3) -0.0028(19) 0.002(2) 0.006(2)
C31 0.018(2) 0.023(2) 0.022(2) -0.0038(18) 0.0041(18) 0.0042(18)
C32 0.025(2) 0.025(2) 0.025(2) -0.0028(18) 0.003(2) 0.0009(18)
C33 0.028(2) 0.029(2) 0.025(2) -0.0016(19) -0.0001(18) -0.0008(19)
C34 0.027(2) 0.030(2) 0.025(2) -0.002(2) 0.0002(19) -0.002(2)
C35 0.027(2) 0.028(2) 0.026(2) -0.0022(19) 0.0020(19) -0.0039(19)
C36 0.022(2) 0.023(2) 0.022(2) -0.0022(19) 0.0048(18) -0.0020(18)
C37 0.0193(19) 0.021(2) 0.020(2) -0.0029(18) -0.0001(18) 0.0009(18)
C38 0.025(2) 0.026(2) 0.025(2) -0.0014(19) 0.0045(19) 0.0060(19)
C39 0.031(2) 0.032(2) 0.027(2) -0.001(2) 0.007(2) 0.0043(19)
C40 0.026(2) 0.029(2) 0.028(2) -0.0040(19) 0.007(2) 0.0010(19)
C41 0.025(2) 0.025(2) 0.026(2) -0.0018(19) 0.0021(19) -0.0036(19)
C42 0.023(2) 0.020(2) 0.021(2) -0.0040(18) 0.0007(19) -0.0018(18)
S2X 0.018(4) 0.016(4) 0.024(5) -0.002(3) 0.004(4) 0.004(4)
N2X 0.017(5) 0.016(6) 0.023(6) -0.001(5) 0.006(5) 0.002(6)
C43 0.025(3) 0.024(3) 0.021(3) -0.009(2) 0.009(2) -0.007(2)
C44 0.025(3) 0.022(3) 0.025(3) -0.010(2) 0.001(2) -0.006(2)
C45 0.033(3) 0.027(3) 0.032(3) -0.002(2) 0.005(3) 0.001(2)
C46 0.050(4) 0.016(3) 0.045(4) -0.007(3) 0.025(3) -0.003(3)
C47 0.038(3) 0.027(3) 0.055(4) -0.020(3) 0.015(3) -0.016(3)
C48 0.027(3) 0.032(3) 0.042(4) -0.009(2) 0.012(3) -0.012(3)
C49 0.033(3) 0.017(3) 0.014(3) -0.010(2) 0.007(2) -0.001(2)
C50 0.026(3) 0.050(4) 0.018(3) -0.011(3) -0.002(2) 0.001(3)
C51 0.041(4) 0.063(5) 0.034(4) 0.001(3) -0.003(3) 0.004(3)
C52 0.067(5) 0.045(4) 0.028(4) -0.012(4) -0.019(3) 0.013(3)
C53 0.074(5) 0.044(4) 0.016(3) 0.000(4) 0.007(3) 0.002(3)
C54 0.045(4) 0.036(3) 0.023(3) -0.003(3) 0.005(3) 0.000(3)
C55 0.016(2) 0.023(3) 0.017(3) -0.004(2) -0.002(2) -0.006(2)
C56 0.023(3) 0.024(3) 0.025(3) 0.003(2) -0.003(2) 0.000(2)
C57 0.030(3) 0.034(3) 0.015(3) 0.005(2) 0.004(2) 0.008(2)
C58 0.024(3) 0.047(4) 0.016(3) 0.006(3) 0.004(2) -0.010(3)
C59 0.033(3) 0.027(3) 0.024(3) -0.001(2) 0.000(2) -0.005(2)
C60 0.024(3) 0.026(3) 0.020(3) -0.003(2) 0.003(2) 0.003(2)

loop_
_atom_type_symbol
_atom_type_description
_atom_type_scat_dispersion_real
_atom_type_scat_dispersion_imag
_atom_type_scat_source
C C 0.0033 0.0016 'International Tables Vol C Tables 4.2.6.8 and 6.1.1.4'
H H 0.0000 0.0000 'International Tables Vol C Tables 4.2.6.8 and 6.1.1.4'
N N 0.0061 0.0033 'International Tables Vol C Tables 4.2.6.8 and 6.1.1.4'
P P 0.1023 0.0942 'International Tables Vol C Tables 4.2.6.8 and 6.1.1.4'
S S 0.1246 0.1234 'International Tables Vol C Tables 4.2.6.8 and 6.1.1.4'
Br Br -0.2901 2.4595 'International Tables Vol C Tables 4.2.6.8 and 6.1.1.4'
Pd Pd -0.9988 1.0072 'International Tables Vol C Tables 4.2.6.8 and 6.1.1.4'

loop_
_geom_angle_atom_site_label_1
_geom_angle_atom_site_label_2
_geom_angle_atom_site_label_3
_geom_angle
_geom_angle_publ_flag
Br2 Pd1 Br1 91.25(3) ?
Br2 Pd1 Br4 91.13(2) ?
Br1 Pd1 Br4 177.15(3) ?
Br2 Pd1 Br3 176.30(3) ?
Br1 Pd1 Br3 92.15(2) ?
Br4 Pd1 Br3 85.51(2) ?
Br6 Pd2 Br5 92.33(3) ?
Br6 Pd2 Br4 90.63(2) ?
Br5 Pd2 Br4 175.85(3) ?
Br6 Pd2 Br3 175.51(3) ?
Br5 Pd2 Br3 91.59(2) ?
Br4 Pd2 Br3 85.57(2) ?
Pd2 Br3 Pd1 94.09(2) ?
Pd1 Br4 Pd2 94.51(2) ?
N1 S1 C1 103.9(2) ?
N1 S1 C7 102.8(2) ?
C1 S1 C7 103.7(2) ?
N1 P1 C19 104.1(2) ?
N1 P1 C25 112.7(2) ?
C19 P1 C25 110.0(2) ?
N1 P1 C13 111.6(2) ?
C19 P1 C13 111.3(2) ?
C25 P1 C13 107.2(2) ?
P1 N1 S1 118.1(3) y
C6 C1 C2 121.8(4) ?
C6 C1 S1 122.4(3) ?
C2 C1 S1 115.8(3) ?
C1 C2 C3 118.6(3) ?
C1 C2 H2 120.7 ?
C3 C2 H2 120.7 ?
C4 C3 C2 120.1(4) ?
C4 C3 H3 120.0 ?
C2 C3 H3 120.0 ?
C3 C4 C5 120.7(4) ?
C3 C4 H4 119.7 ?
C5 C4 H4 119.7 ?
C4 C5 C6 119.9(4) ?
C4 C5 H5 120.0 ?
C6 C5 H5 120.0 ?
C1 C6 C5 118.8(4) ?
C1 C6 H6 120.6 ?
C5 C6 H6 120.6 ?
C8 C7 C12 121.9(5) ?
C8 C7 S1 115.9(4) ?
C12 C7 S1 122.0(4) ?
C7 C8 C9 118.9(5) ?
C7 C8 H8 120.6 ?
C9 C8 H8 120.6 ?
C8 C9 C10 119.9(5) ?
C8 C9 H9 120.1 ?
C10 C9 H9 120.1 ?
C9 C10 C11 119.4(5) ?
C9 C10 H10 120.3 ?
C11 C10 H10 120.3 ?
C12 C11 C10 120.7(5) ?
C12 C11 H11 119.7 ?
C10 C11 H11 119.7 ?
C11 C12 C7 119.2(5) ?
C11 C12 H12 120.4 ?
C7 C12 H12 120.4 ?
C14 C13 C18 118.8(5) ?
C14 C13 P1 123.4(4) ?
C18 C13 P1 117.3(4) ?
C13 C14 C15 121.0(6) ?
C13 C14 H14 119.5 ?
C15 C14 H14 119.5 ?
C16 C15 C14 118.0(6) ?
C16 C15 H15 121.0 ?
C14 C15 H15 121.0 ?
C17 C16 C15 121.7(6) ?
C17 C16 H16 119.1 ?
C15 C16 H16 119.1 ?
C16 C17 C18 120.6(6) ?
C16 C17 H17 119.7 ?
C18 C17 H17 119.7 ?
C17 C18 C13 119.9(6) ?
C17 C18 H18 120.1 ?
C13 C18 H18 120.1 ?
C24 C19 C20 119.5(5) ?
C24 C19 P1 120.5(4) ?
C20 C19 P1 119.9(4) ?
C19 C20 C21 119.7(5) ?
C19 C20 H20 120.2 ?
C21 C20 H20 120.2 ?
C22 C21 C20 120.5(6) ?
C22 C21 H21 119.8 ?
C20 C21 H21 119.8 ?
C23 C22 C21 119.1(5) ?
C23 C22 H22 120.5 ?
C21 C22 H22 120.5 ?
C22 C23 C24 122.0(6) ?
C22 C23 H23 119.0 ?
C24 C23 H23 119.0 ?
C23 C24 C19 119.2(6) ?
C23 C24 H24 120.4 ?
C19 C24 H24 120.4 ?
C30 C25 C26 118.9(5) ?
C30 C25 P1 122.4(4) ?
C26 C25 P1 118.5(4) ?
C27 C26 C25 120.8(5) ?
C27 C26 H26 119.6 ?
C25 C26 H26 119.6 ?
C26 C27 C28 120.4(5) ?
C26 C27 H27 119.8 ?
C28 C27 H27 119.8 ?
C27 C28 C29 119.9(5) ?
C27 C28 H28 120.0 ?
C29 C28 H28 120.0 ?
C28 C29 C30 119.6(5) ?
C28 C29 H29 120.2 ?
C30 C29 H29 120.2 ?
C25 C30 C29 120.4(5) ?
C25 C30 H30 119.8 ?
C29 C30 H30 119.8 ?
N2 P2 C55 115.3(3) ?
N2X P2 C55 115.7(13) ?
N2 P2 C49 115.2(3) ?
N2X P2 C49 87.1(15) ?
C55 P2 C49 104.2(2) ?
N2 P2 C43 101.9(2) ?
N2X P2 C43 124.8(13) ?
C55 P2 C43 109.6(2) ?
C49 P2 C43 110.8(2) ?
N2 S2 C31 105.6(3) ?
N2 S2 C37 101.9(3) ?
C31 S2 C37 102.4(3) ?
P2 N2 S2 119.1(3) y
C32 C31 C36 122.5(4) ?
C32 C31 S2 121.1(4) ?
C36 C31 S2 116.4(4) ?
C31 C32 C33 118.5(4) ?
C31 C32 H32 120.8 ?
C33 C32 H32 120.8 ?
C34 C33 C32 119.7(4) ?
C34 C33 H33 120.1 ?
C32 C33 H33 120.1 ?
C33 C34 C35 121.1(4) ?
C33 C34 H34 119.5 ?
C35 C34 H34 119.5 ?
C34 C35 C36 120.0(4) ?
C34 C35 H35 120.0 ?
C36 C35 H35 120.0 ?
C31 C36 C35 118.2(4) ?
C31 C36 H36 120.9 ?
C35 C36 H36 120.9 ?
C38 C37 C42 122.1(4) ?
C38 C37 S2 116.0(4) ?
C42 C37 S2 121.9(4) ?
C37 C38 C39 118.6(4) ?
C37 C38 H38 120.7 ?
C39 C38 H38 120.7 ?
C40 C39 C38 119.9(4) ?
C40 C39 H39 120.1 ?
C38 C39 H39 120.1 ?
C39 C40 C41 120.9(4) ?
C39 C40 H40 119.5 ?
C41 C40 H40 119.5 ?
C40 C41 C42 119.7(4) ?
C40 C41 H41 120.2 ?
C42 C41 H41 120.2 ?
C37 C42 C41 118.8(4) ?
C37 C42 H42 120.6 ?
C41 C42 H42 120.6 ?
N2X S2X C37X 106(2) ?
N2X S2X C31X 105.2(18) ?
C37X S2X C31X 100(2) ?
P2 N2X S2X 117(2) y
C36X C31X C32X 121.8(7) ?
C36X C31X S2X 122(3) ?
C32X C31X S2X 115(3) ?
C31X C32X C33X 118.4(6) ?
C31X C32X H32X 120.8 ?
C33X C32X H32X 120.8 ?
C34X C33X C32X 119.8(6) ?
C34X C33X H33X 120.1 ?
C32X C33X H33X 120.1 ?
C35X C34X C33X 120.8(6) ?
C35X C34X H34X 119.6 ?
C33X C34X H34X 119.6 ?
C34X C35X C36X 119.9(5) ?
C34X C35X H35X 120.1 ?
C36X C35X H35X 120.1 ?
C31X C36X C35X 118.6(5) ?
C31X C36X H36X 120.7 ?
C35X C36X H36X 120.7 ?
C42X C37X C38X 121.9(7) ?
C42X C37X S2X 121(3) ?
C38X C37X S2X 116(3) ?
C37X C38X C39X 118.5(6) ?
C37X C38X H38X 120.7 ?
C39X C38X H38X 120.7 ?
C40X C39X C38X 119.6(6) ?
C40X C39X H39X 120.2 ?
C38X C39X H39X 120.2 ?
C39X C40X C41X 120.7(7) ?
C39X C40X H40X 119.7 ?
C41X C40X H40X 119.7 ?
C40X C41X C42X 119.7(6) ?
C40X C41X H41X 120.1 ?
C42X C41X H41X 120.1 ?
C37X C42X C41X 118.3(6) ?
C37X C42X H42X 120.9 ?
C41X C42X H42X 120.8 ?
C48 C43 C44 120.5(5) ?
C48 C43 P2 120.1(4) ?
C44 C43 P2 119.3(4) ?
C45 C44 C43 119.5(5) ?
C45 C44 H44 120.2 ?
C43 C44 H44 120.2 ?
C46 C45 C44 120.0(5) ?
C46 C45 H45 120.0 ?
C44 C45 H45 120.0 ?
C45 C46 C47 120.0(5) ?
C45 C46 H46 120.0 ?
C47 C46 H46 120.0 ?
C48 C47 C46 120.3(5) ?
C48 C47 H47 119.8 ?
C46 C47 H47 119.8 ?
C47 C48 C43 119.5(6) ?
C47 C48 H48 120.2 ?
C43 C48 H48 120.2 ?
C54 C49 C50 118.4(5) ?
C54 C49 P2 119.2(4) ?
C50 C49 P2 122.3(4) ?
C51 C50 C49 120.4(6) ?
C51 C50 H50 119.8 ?
C49 C50 H50 119.8 ?
C52 C51 C50 120.0(7) ?
C52 C51 H51 120.0 ?
C50 C51 H51 120.0 ?
C53 C52 C51 119.9(6) ?
C53 C52 H52 120.0 ?
C51 C52 H52 120.0 ?
C52 C53 C54 120.7(6) ?
C52 C53 H53 119.7 ?
C54 C53 H53 119.7 ?
C53 C54 C49 120.5(6) ?
C53 C54 H54 119.8 ?
C49 C54 H54 119.8 ?
C56 C55 C60 119.1(5) ?
C56 C55 P2 122.6(4) ?
C60 C55 P2 118.1(4) ?
C55 C56 C57 120.0(5) ?
C55 C56 H56 120.0 ?
C57 C56 H56 120.0 ?
C58 C57 C56 120.1(5) ?
C58 C57 H57 119.9 ?
C56 C57 H57 119.9 ?
C57 C58 C59 120.9(5) ?
C57 C58 H58 119.6 ?
C59 C58 H58 119.6 ?
C60 C59 C58 119.7(5) ?
C60 C59 H59 120.1 ?
C58 C59 H59 120.1 ?
C59 C60 C55 120.2(5) ?
C59 C60 H60 119.9 ?
C55 C60 H60 119.9 ?

loop_
_geom_bond_atom_site_label_1
_geom_bond_atom_site_label_2
_geom_bond_site_symmetry_2
_geom_bond_distance
_geom_bond_publ_flag
Pd1 Br1 . 2.4102(7) y
Pd1 Br2 . 2.4086(7) y
Pd1 Br3 . 2.4550(7) y
Pd1 Br4 . 2.4437(7) y
Pd2 Br3 . 2.4505(7) y
Pd2 Br4 . 2.4455(7) y
Pd2 Br5 . 2.4180(7) y
Pd2 Br6 . 2.4109(7) y
S1 N1 . 1.616(4) y
S1 C1 . 1.778(4) y
S1 C7 . 1.796(5) y
P1 N1 . 1.609(4) y
P1 C13 . 1.808(6) y
P1 C19 . 1.786(5) y
P1 C25 . 1.787(5) y
C1 C6 . 1.385(4) ?
C1 C2 . 1.388(4) ?
C2 C3 . 1.392(4) ?
C2 H2 . 0.9500 ?
C3 C4 . 1.383(4) ?
C3 H3 . 0.9500 ?
C4 C5 . 1.385(4) ?
C4 H4 . 0.9500 ?
C5 C6 . 1.390(4) ?
C5 H5 . 0.9500 ?
C6 H6 . 0.9500 ?
C7 C8 . 1.373(8) ?
C7 C12 . 1.379(7) ?
C8 C9 . 1.381(8) ?
C8 H8 . 0.9500 ?
C9 C10 . 1.391(8) ?
C9 H9 . 0.9500 ?
C10 C11 . 1.395(8) ?
C10 H10 . 0.9500 ?
C11 C12 . 1.354(8) ?
C11 H11 . 0.9500 ?
C12 H12 . 0.9500 ?
C13 C14 . 1.370(8) ?
C13 C18 . 1.413(8) ?
C14 C15 . 1.418(9) ?
C14 H14 . 0.9500 ?
C15 C16 . 1.373(10) ?
C15 H15 . 0.9500 ?
C16 C17 . 1.362(10) ?
C16 H16 . 0.9500 ?
C17 C18 . 1.373(9) ?
C17 H17 . 0.9500 ?
C18 H18 . 0.9500 ?
C19 C24 . 1.392(7) ?
C19 C20 . 1.394(8) ?
C20 C21 . 1.395(8) ?
C20 H20 . 0.9500 ?
C21 C22 . 1.378(9) ?
C21 H21 . 0.9500 ?
C22 C23 . 1.370(9) ?
C22 H22 . 0.9500 ?
C23 C24 . 1.378(8) ?
C23 H23 . 0.9500 ?
C24 H24 . 0.9500 ?
C25 C30 . 1.381(7) ?
C25 C26 . 1.400(7) ?
C26 C27 . 1.367(8) ?
C26 H26 . 0.9500 ?
C27 C28 . 1.377(8) ?
C27 H27 . 0.9500 ?
C28 C29 . 1.393(8) ?
C28 H28 . 0.9500 ?
C29 C30 . 1.392(8) ?
C29 H29 . 0.9500 ?
C30 H30 . 0.9500 ?
P2 N2 . 1.622(5) y
P2 N2X . 1.63(3) y
P2 C43 . 1.803(5) y
P2 C49 . 1.797(6) y
P2 C55 . 1.785(5) y
S2 N2 . 1.615(5) y
S2 C31 . 1.789(5) y
S2 C37 . 1.795(5) y
C31 C32 . 1.385(4) ?
C31 C36 . 1.386(4) ?
C32 C33 . 1.395(4) ?
C32 H32 . 0.9500 ?
C33 C34 . 1.383(4) ?
C33 H33 . 0.9500 ?
C34 C35 . 1.385(4) ?
C34 H34 . 0.9500 ?
C35 C36 . 1.393(4) ?
C35 H35 . 0.9500 ?
C36 H36 . 0.9500 ?
C37 C38 . 1.384(4) ?
C37 C42 . 1.385(4) ?
C38 C39 . 1.393(4) ?
C38 H38 . 0.9500 ?
C39 C40 . 1.385(4) ?
C39 H39 . 0.9500 ?
C40 C41 . 1.386(4) ?
C40 H40 . 0.9500 ?
C41 C42 . 1.394(4) ?
C41 H41 . 0.9500 ?
C42 H42 . 0.9500 ?
S2X N2X . 1.62(4) y
S2X C37X . 1.78(3) y
S2X C31X . 1.89(3) y
C31X C36X . 1.386(5) ?
C31X C32X . 1.386(5) ?
C32X C33X . 1.393(5) ?
C32X H32X . 0.9500 ?
C33X C34X . 1.385(5) ?
C33X H33X . 0.9500 ?
C34X C35X . 1.385(5) ?
C34X H34X . 0.9500 ?
C35X C36X . 1.393(5) ?
C35X H35X . 0.9500 ?
C36X H36X . 0.9500 ?
C37X C42X . 1.386(5) ?
C37X C38X . 1.386(5) ?
C38X C39X . 1.393(5) ?
C38X H38X . 0.9500 ?
C39X C40X . 1.385(5) ?
C39X H39X . 0.9500 ?
C40X C41X . 1.385(5) ?
C40X H40X . 0.9500 ?
C41X C42X . 1.394(5) ?
C41X H41X . 0.9500 ?
C42X H42X . 0.9500 ?
C43 C48 . 1.386(7) ?
C43 C44 . 1.389(8) ?
C44 C45 . 1.384(7) ?
C44 H44 . 0.9500 ?
C45 C46 . 1.382(8) ?
C45 H45 . 0.9500 ?
C46 C47 . 1.388(9) ?
C46 H46 . 0.9500 ?
C47 C48 . 1.376(8) ?
C47 H47 . 0.9500 ?
C48 H48 . 0.9500 ?
C49 C54 . 1.382(8) ?
C49 C50 . 1.398(8) ?
C50 C51 . 1.379(9) ?
C50 H50 . 0.9500 ?
C51 C52 . 1.375(10) ?
C51 H51 . 0.9500 ?
C52 C53 . 1.366(10) ?
C52 H52 . 0.9500 ?
C53 C54 . 1.377(9) ?
C53 H53 . 0.9500 ?
C54 H54 . 0.9500 ?
C55 C56 . 1.381(7) ?
C55 C60 . 1.409(7) ?
C56 C57 . 1.389(8) ?
C56 H56 . 0.9500 ?
C57 C58 . 1.366(8) ?
C57 H57 . 0.9500 ?
C58 C59 . 1.378(8) ?
C58 H58 . 0.9500 ?
C59 C60 . 1.373(8) ?
C59 H59 . 0.9500 ?
C60 H60 . 0.9500 ?

loop_
_geom_hbond_atom_site_label_D
_geom_hbond_atom_site_label_H
_geom_hbond_atom_site_label_A
_geom_hbond_site_symmetry_A
_geom_hbond_distance_DH
_geom_hbond_distance_HA
_geom_hbond_distance_DA
_geom_hbond_angle_DHA
C14 H14 Br6 1_455 0.95 3.13 3.909(6) 140
C17 H17 Br2 4_464 0.95 2.97 3.900(7) 167
C27 H27 Br3 3_455 0.95 2.93 3.858(6) 167
C39 H39 Br6 2_465 0.95 2.92 3.827(8) 161
C59 H59 Br4 3_445 0.95 2.93 3.830(6) 158

loop_
_geom_torsion_atom_site_label_1
_geom_torsion_atom_site_label_2
_geom_torsion_atom_site_label_3
_geom_torsion_atom_site_label_4
_geom_torsion
Br5 Pd2 Br3 Pd1 172.73(2)
Br4 Pd2 Br3 Pd1 -4.23(2)
Br1 Pd1 Br3 Pd2 -174.12(2)
Br4 Pd1 Br3 Pd2 4.24(2)
Br2 Pd1 Br4 Pd2 177.31(2)
Br3 Pd1 Br4 Pd2 -4.25(2)
Br6 Pd2 Br4 Pd1 -178.14(2)
Br3 Pd2 Br4 Pd1 4.26(2)
C19 P1 N1 S1 158.7(3)
C25 P1 N1 S1 -82.1(3)
C13 P1 N1 S1 38.5(4)
C1 S1 N1 P1 126.0(3)
C7 S1 N1 P1 -126.1(3)
N1 S1 C1 C6 36.1(5)
C7 S1 C1 C6 -71.1(5)
N1 S1 C1 C2 -142.2(4)
C7 S1 C1 C2 110.6(4)
C6 C1 C2 C3 1.1(7)
S1 C1 C2 C3 179.4(4)
C1 C2 C3 C4 1.3(7)
C2 C3 C4 C5 -1.7(8)
C3 C4 C5 C6 -0.3(9)
C2 C1 C6 C5 -3.0(8)
S1 C1 C6 C5 178.8(4)
C4 C5 C6 C1 2.6(8)
N1 S1 C7 C8 136.2(4)
C1 S1 C7 C8 -115.8(4)
N1 S1 C7 C12 -38.3(5)
C1 S1 C7 C12 69.8(5)
C12 C7 C8 C9 -1.6(9)
S1 C7 C8 C9 -176.0(5)
C7 C8 C9 C10 -0.4(9)
C8 C9 C10 C11 1.0(10)
C9 C10 C11 C12 0.2(9)
C10 C11 C12 C7 -2.1(9)
C8 C7 C12 C11 2.9(9)
S1 C7 C12 C11 177.0(4)
N1 P1 C13 C14 -131.0(4)
C19 P1 C13 C14 113.1(5)
C25 P1 C13 C14 -7.1(5)
N1 P1 C13 C18 41.0(5)
C19 P1 C13 C18 -74.8(5)
C25 P1 C13 C18 164.9(4)
C18 C13 C14 C15 -1.4(8)
P1 C13 C14 C15 170.6(5)
C13 C14 C15 C16 -0.5(9)
C14 C15 C16 C17 1.9(10)
C15 C16 C17 C18 -1.3(10)
C16 C17 C18 C13 -0.7(9)
C14 C13 C18 C17 2.0(8)
P1 C13 C18 C17 -170.5(5)
N1 P1 C19 C24 -165.3(4)
C25 P1 C19 C24 73.7(5)
C13 P1 C19 C24 -44.9(5)
N1 P1 C19 C20 13.6(5)
C25 P1 C19 C20 -107.4(5)
C13 P1 C19 C20 134.0(4)
C24 C19 C20 C21 0.5(8)
P1 C19 C20 C21 -178.5(4)
C19 C20 C21 C22 -0.5(9)
C20 C21 C22 C23 1.2(9)
C21 C22 C23 C24 -1.8(10)
C22 C23 C24 C19 1.8(10)
C20 C19 C24 C23 -1.1(8)
P1 C19 C24 C23 177.8(5)
N1 P1 C25 C30 -112.1(4)
C19 P1 C25 C30 3.5(5)
C13 P1 C25 C30 124.7(4)
N1 P1 C25 C26 63.9(5)
C19 P1 C25 C26 179.6(4)
C13 P1 C25 C26 -59.3(5)
C30 C25 C26 C27 0.6(8)
P1 C25 C26 C27 -175.6(4)
C25 C26 C27 C28 -1.7(8)
C26 C27 C28 C29 1.7(8)
C27 C28 C29 C30 -0.5(8)
C26 C25 C30 C29 0.6(8)
P1 C25 C30 C29 176.7(4)
C28 C29 C30 C25 -0.6(8)
C31 S2 N2 P2 -114.2(4)
C37 S2 N2 P2 139.1(3)
N2X P2 N2 S2 -22(3)
C55 P2 N2 S2 76.2(4)
C49 P2 N2 S2 -45.2(4)
C43 P2 N2 S2 -165.2(3)
N2 S2 C31 C32 -36.9(6)
C37 S2 C31 C32 69.4(5)
N2 S2 C31 C36 144.2(4)
C37 S2 C31 C36 -109.5(5)
C36 C31 C32 C33 1.0(9)
S2 C31 C32 C33 -177.8(5)
C31 C32 C33 C34 0.3(10)
C32 C33 C34 C35 -1.0(12)
C33 C34 C35 C36 0.5(12)
C32 C31 C36 C35 -1.6(9)
S2 C31 C36 C35 177.4(5)
C34 C35 C36 C31 0.8(10)
N2 S2 C37 C38 -135.6(5)
C31 S2 C37 C38 115.3(5)
N2 S2 C37 C42 45.8(5)
C31 S2 C37 C42 -63.3(5)
C42 C37 C38 C39 1.0(9)
S2 C37 C38 C39 -177.6(5)
C37 C38 C39 C40 0.7(10)
C38 C39 C40 C41 -1.5(11)
C39 C40 C41 C42 0.6(10)
C38 C37 C42 C41 -1.9(9)
S2 C37 C42 C41 176.6(5)
C40 C41 C42 C37 1.1(9)
C37X S2X N2X P2 -143(3)
C31X S2X N2X P2 111(3)
N2 P2 N2X S2X 1.1(6)
C55 P2 N2X S2X -95(2)
C49 P2 N2X S2X 160(2)
C43 P2 N2X S2X 47(3)
N2X S2X C31X C36X 25(5)
C37X S2X C31X C36X -85(4)
N2X S2X C31X C32X -145(3)
C37X S2X C31X C32X 106(4)
C36X C31X C32X C33X 11(7)
S2X C31X C32X C33X -180(4)
C31X C32X C33X C34X -8(7)
C32X C33X C34X C35X 2(9)
C33X C34X C35X C36X 3(9)
C32X C31X C36X C35X -6(7)
S2X C31X C36X C35X -175(4)
C34X C35X C36X C31X -1(8)
N2X S2X C37X C42X 166(4)
C31X S2X C37X C42X -85(4)
N2X S2X C37X C38X -22(4)
C31X S2X C37X C38X 87(4)
C42X C37X C38X C39X -9(6)
S2X C37X C38X C39X 180(4)
C37X C38X C39X C40X 8(7)
C38X C39X C40X C41X -9(7)
C39X C40X C41X C42X 10(7)
C38X C37X C42X C41X 9(6)
S2X C37X C42X C41X -179(4)
C40X C41X C42X C37X -10(6)
N2 P2 C43 C48 156.0(5)
N2X P2 C43 C48 134.5(18)
C55 P2 C43 C48 -81.4(5)
C49 P2 C43 C48 33.0(5)
N2 P2 C43 C44 -21.9(5)
N2X P2 C43 C44 -43.4(19)
C55 P2 C43 C44 100.7(5)
C49 P2 C43 C44 -144.9(4)
C48 C43 C44 C45 -0.1(8)
P2 C43 C44 C45 177.8(4)
C43 C44 C45 C46 1.1(9)
C44 C45 C46 C47 -1.1(9)
C45 C46 C47 C48 0.1(10)
C46 C47 C48 C43 0.9(10)
C44 C43 C48 C47 -0.9(9)
P2 C43 C48 C47 -178.8(5)
N2 P2 C49 C54 -35.8(5)
N2X P2 C49 C54 -47.2(14)
C55 P2 C49 C54 -163.0(4)
C43 P2 C49 C54 79.2(5)
N2 P2 C49 C50 142.9(5)
N2X P2 C49 C50 131.5(14)
C55 P2 C49 C50 15.6(5)
C43 P2 C49 C50 -102.1(5)
C54 C49 C50 C51 0.2(9)
P2 C49 C50 C51 -178.4(5)
C49 C50 C51 C52 0.6(10)
C50 C51 C52 C53 -0.2(11)
C51 C52 C53 C54 -1.1(11)
C52 C53 C54 C49 1.9(10)
C50 C49 C54 C53 -1.5(9)
P2 C49 C54 C53 177.2(5)
N2 P2 C55 C56 118.7(4)
N2X P2 C55 C56 152.1(17)
C49 P2 C55 C56 -114.1(5)
C43 P2 C55 C56 4.5(5)
N2 P2 C55 C60 -66.5(5)
N2X P2 C55 C60 -33.1(17)
C49 P2 C55 C60 60.7(4)
C43 P2 C55 C60 179.3(4)
C60 C55 C56 C57 -0.2(8)
P2 C55 C56 C57 174.6(4)
C55 C56 C57 C58 -0.9(8)
C56 C57 C58 C59 1.0(8)
C57 C58 C59 C60 0.0(8)
C58 C59 C60 C55 -1.1(8)
C56 C55 C60 C59 1.2(8)
P2 C55 C60 C59 -173.8(4)
